data_7046756
loop_
_publ_author_name
'Reiners, Matthias'
'Maekawa, Miyuki'
'Baabe, Dirk'
'Zaretzke, Marc-Kevin'
'Schweyen, Peter'
'Daniliuc, Constantin G.'
'Freytag, Matthias'
'Raeder, Jan'
'Hohenberger, Johannes'
'Sutter, J\"org'
'Meyer, Karsten'
'Walter, Marc D.'

_publ_section_title
;
 Monomeric Fe(iii) half-sandwich complexes [Cp'FeX<sub>2</sub>] -
 synthesis, properties and electronic structure.
;
_journal_issue 31
_journal_name_full 'Dalton transactions (Cambridge, England : 2003)'
_journal_page_first 10517
_journal_page_last 10526
_journal_paper_doi 10.1039/c8dt01570h
_journal_volume 47
_journal_year 2018
_chemical_formula_sum 'C25 H51 Fe Si2'
_chemical_formula_weight 463.68
_space_group_crystal_system orthorhombic
_space_group_IT_number 61
_space_group_name_Hall '-P 2ac 2ab'
_space_group_name_H-M_alt 'P b c a'
_symmetry_space_group_name_Hall '-P 2ac 2ab'
_symmetry_space_group_name_H-M 'P b c a'
_atom_sites_solution_hydrogens mixed
_audit_creation_method SHELXL-2016/6
_audit_update_record
;
2018-04-20 deposited with the CCDC.
2018-06-07 downloaded from the CCDC.
;
_cell_angle_alpha 90
_cell_angle_beta 90
_cell_angle_gamma 90
_cell_formula_units_Z 8
_cell_length_a 17.5073(6)
_cell_length_b 16.8530(6)
_cell_length_c 19.1250(6)
_cell_measurement_reflns_used 11040
_cell_measurement_temperature 100(2)
_cell_measurement_theta_max 29.2219
_cell_measurement_theta_min 2.1254
_cell_volume 5642.8(3)
_computing_structure_refinement 'SHELXL-2016/6 (Sheldrick, 2016)'
_diffrn_ambient_temperature 100(2)
_diffrn_detector_area_resol_mean 16.1419
_diffrn_measured_fraction_theta_full 1.000
_diffrn_measured_fraction_theta_max 0.967
_diffrn_measurement_device_type 'Xcalibur, Eos'
_diffrn_measurement_method '\w scans'
_diffrn_radiation_monochromator graphite
_diffrn_radiation_source 'Enhance (Mo) X-ray Source'
_diffrn_radiation_type MoK\a
_diffrn_radiation_wavelength 0.71073
_diffrn_reflns_av_R_equivalents 0.1405
_diffrn_reflns_av_unetI/netI 0.07149
_diffrn_reflns_Laue_measured_fraction_full 1.000
_diffrn_reflns_Laue_measured_fraction_max 0.967
_diffrn_reflns_limit_h_max 22
_diffrn_reflns_limit_h_min -24
_diffrn_reflns_limit_k_max 22
_diffrn_reflns_limit_k_min -23
_diffrn_reflns_limit_l_max 26
_diffrn_reflns_limit_l_min -26
_diffrn_reflns_number 155957
_diffrn_reflns_point_group_measured_fraction_full 1.000
_diffrn_reflns_point_group_measured_fraction_max 0.967
_diffrn_reflns_theta_full 25.242
_diffrn_reflns_theta_max 29.287
_diffrn_reflns_theta_min 2.130
_exptl_absorpt_coefficient_mu 0.628
_exptl_absorpt_correction_T_max 1.00000
_exptl_absorpt_correction_T_min 0.98234
_exptl_absorpt_correction_type multi-scan
_exptl_absorpt_process_details
; 
CrysAlisPro, Oxford Diffraction Ltd., 
Version 1.171.35.11 (release 16-05-2011 CrysAlis171 .NET) 
(compiled May 16 2011,17:55:39) 
;
_exptl_crystal_colour 'dark red'
_exptl_crystal_density_diffrn 1.092
_exptl_crystal_description prism
_exptl_crystal_F_000 2040
_exptl_crystal_size_max 0.130
_exptl_crystal_size_mid 0.130
_exptl_crystal_size_min 0.120
_refine_diff_density_max 0.481
_refine_diff_density_min -0.295
_refine_diff_density_rms 0.076
_refine_ls_extinction_method none
_refine_ls_goodness_of_fit_ref 1.017
_refine_ls_hydrogen_treatment mixed
_refine_ls_matrix_type full
_refine_ls_number_parameters 276
_refine_ls_number_reflns 7464
_refine_ls_number_restraints 0
_refine_ls_restrained_S_all 1.017
_refine_ls_R_factor_all 0.0955
_refine_ls_R_factor_gt 0.0502
_refine_ls_shift/su_max 0.001
_refine_ls_shift/su_mean 0.000
_refine_ls_structure_factor_coef Fsqd
_refine_ls_weighting_details 'w=1/[\s^2^(Fo^2^)+(0.0338P)^2^+3.1769P] where P=(Fo^2^+2Fc^2^)/3'
_refine_ls_weighting_scheme calc
_refine_ls_wR_factor_gt 0.0866
_refine_ls_wR_factor_ref 0.0977
_reflns_Friedel_coverage 0.000
_reflns_number_gt 5236
_reflns_number_total 7464
_reflns_threshold_expression 'I > 2\s(I)'
_cod_data_source_file c8dt01570h2.cif
_cod_data_source_block mwal49
_cod_depositor_comments 'Adding full bibliography for 7046755--7046759.cif.'
_cod_database_code 7046756
_shelx_shelxl_version_number 2016/6
_shelx_space_group_comment
;
The symmetry employed for this shelxl refinement is uniquely defined
by the following loop, which should always be used as a source of
symmetry information in preference to the above space-group names.
They are only intended as comments.
;
_shelx_estimated_absorpt_t_min 0.923
_shelx_estimated_absorpt_t_max 0.928

loop_
_space_group_symop_operation_xyz
'x, y, z'
'-x+1/2, -y, z+1/2'
'-x, y+1/2, -z+1/2'
'x+1/2, -y+1/2, -z'
'-x, -y, -z'
'x-1/2, y, -z-1/2'
'x, -y-1/2, z-1/2'
'-x-1/2, y-1/2, z'

loop_
_atom_site_label
_atom_site_type_symbol
_atom_site_fract_x
_atom_site_fract_y
_atom_site_fract_z
_atom_site_U_iso_or_equiv
_atom_site_adp_type
_atom_site_occupancy
_atom_site_site_symmetry_order
_atom_site_calc_flag
_atom_site_refinement_flags_posn
_atom_site_refinement_flags_adp
Fe Fe 0.50746(2) 0.27175(2) 0.33331(2) 0.01157(8) Uani 1 1 d . .
Si1 Si 0.38461(4) 0.41727(4) 0.38285(3) 0.02492(16) Uani 1 1 d . .
Si2 Si 0.39241(3) 0.13010(3) 0.39295(3) 0.01485(13) Uani 1 1 d . .
C1 C 0.63275(11) 0.30870(11) 0.32488(10) 0.0118(4) Uani 1 1 d . .
C2 C 0.62593(10) 0.22304(11) 0.31792(9) 0.0111(4) Uani 1 1 d . .
C3 C 0.58217(11) 0.20857(12) 0.25581(10) 0.0129(4) Uani 1 1 d . .
H3 H 0.5710(12) 0.1571(13) 0.2398(11) 0.018(6) Uiso 1 1 d . .
C4 C 0.56108(11) 0.28022(12) 0.22454(10) 0.0131(4) Uani 1 1 d . .
C5 C 0.59061(11) 0.34119(12) 0.26831(10) 0.0137(4) Uani 1 1 d . .
H5 H 0.5855(11) 0.3957(12) 0.2603(10) 0.009(5) Uiso 1 1 d . .
C6 C 0.67555(11) 0.36239(12) 0.37690(10) 0.0156(4) Uani 1 1 d . .
C7 C 0.76159(12) 0.34499(13) 0.37714(12) 0.0218(5) Uani 1 1 d . .
H7A H 0.770456 0.291171 0.394759 0.033 Uiso 1 1 calc R U
H7B H 0.787681 0.383321 0.407380 0.033 Uiso 1 1 calc R U
H7C H 0.781576 0.349376 0.329432 0.033 Uiso 1 1 calc R U
C8 C 0.66799(13) 0.44985(12) 0.35498(11) 0.0206(5) Uani 1 1 d . .
H8A H 0.694273 0.483551 0.389111 0.031 Uiso 1 1 calc R U
H8B H 0.613833 0.464423 0.353118 0.031 Uiso 1 1 calc R U
H8C H 0.691030 0.457308 0.308747 0.031 Uiso 1 1 calc R U
C9 C 0.64219(13) 0.35647(13) 0.45134(10) 0.0209(5) Uani 1 1 d . .
H9A H 0.645258 0.301417 0.467599 0.031 Uiso 1 1 calc R U
H9B H 0.588675 0.373517 0.450798 0.031 Uiso 1 1 calc R U
H9C H 0.671431 0.390718 0.482942 0.031 Uiso 1 1 calc R U
C10 C 0.66954(11) 0.15306(12) 0.35117(10) 0.0151(4) Uani 1 1 d . .
C11 C 0.68528(12) 0.15876(13) 0.43022(11) 0.0210(5) Uani 1 1 d . .
H11A H 0.716565 0.205747 0.439765 0.031 Uiso 1 1 calc R U
H11B H 0.712547 0.111122 0.445736 0.031 Uiso 1 1 calc R U
H11C H 0.636748 0.163034 0.455474 0.031 Uiso 1 1 calc R U
C12 C 0.62670(12) 0.07415(12) 0.34018(11) 0.0197(5) Uani 1 1 d . .
H12A H 0.576319 0.077234 0.362349 0.030 Uiso 1 1 calc R U
H12B H 0.656013 0.030741 0.361212 0.030 Uiso 1 1 calc R U
H12C H 0.620523 0.064307 0.289997 0.030 Uiso 1 1 calc R U
C13 C 0.74592(12) 0.14740(13) 0.31112(12) 0.0225(5) Uani 1 1 d . .
H13A H 0.735823 0.135197 0.261884 0.034 Uiso 1 1 calc R U
H13B H 0.777388 0.105294 0.331596 0.034 Uiso 1 1 calc R U
H13C H 0.773040 0.198133 0.314472 0.034 Uiso 1 1 calc R U
C14 C 0.52246(12) 0.28960(12) 0.15378(10) 0.0160(4) Uani 1 1 d . .
C15 C 0.45094(12) 0.23757(13) 0.14848(11) 0.0210(5) Uani 1 1 d . .
H15A H 0.465078 0.181840 0.155313 0.032 Uiso 1 1 calc R U
H15B H 0.427776 0.244141 0.102191 0.032 Uiso 1 1 calc R U
H15C H 0.414225 0.253439 0.184537 0.032 Uiso 1 1 calc R U
C16 C 0.58038(13) 0.26243(14) 0.09823(11) 0.0260(5) Uani 1 1 d . .
H16A H 0.626064 0.295916 0.100693 0.039 Uiso 1 1 calc R U
H16B H 0.557398 0.267023 0.051678 0.039 Uiso 1 1 calc R U
H16C H 0.594564 0.207054 0.106921 0.039 Uiso 1 1 calc R U
C17 C 0.50185(14) 0.37638(13) 0.13894(11) 0.0256(5) Uani 1 1 d . .
H17A H 0.464761 0.394839 0.173697 0.038 Uiso 1 1 calc R U
H17B H 0.479585 0.380665 0.092078 0.038 Uiso 1 1 calc R U
H17C H 0.548032 0.409106 0.141554 0.038 Uiso 1 1 calc R U
C18 C 0.41382(12) 0.33811(13) 0.32099(11) 0.0202(5) Uani 1 1 d . .
H18A H 0.418333 0.363570 0.274527 0.024 Uiso 1 1 calc R U
H18B H 0.370289 0.300775 0.317917 0.024 Uiso 1 1 calc R U
C19 C 0.47042(12) 0.20231(12) 0.41115(10) 0.0151(4) Uani 1 1 d . .
H19A H 0.514797 0.172025 0.428950 0.018 Uiso 1 1 calc R U
H19B H 0.453044 0.237322 0.449557 0.018 Uiso 1 1 calc R U
C20 C 0.44635(15) 0.50701(14) 0.37315(15) 0.0392(7) Uani 1 1 d . .
H20A H 0.495145 0.498040 0.396984 0.059 Uiso 1 1 calc R U
H20B H 0.420635 0.552942 0.393970 0.059 Uiso 1 1 calc R U
H20C H 0.455654 0.517120 0.323416 0.059 Uiso 1 1 calc R U
C21 C 0.28420(15) 0.44697(17) 0.36029(18) 0.0527(8) Uani 1 1 d . .
H21A H 0.282325 0.465285 0.311685 0.079 Uiso 1 1 calc R U
H21B H 0.267693 0.489884 0.391389 0.079 Uiso 1 1 calc R U
H21C H 0.250199 0.401240 0.366017 0.079 Uiso 1 1 calc R U
C22 C 0.38696(16) 0.38750(15) 0.47689(13) 0.0368(6) Uani 1 1 d . .
H22A H 0.353868 0.341292 0.483962 0.055 Uiso 1 1 calc R U
H22B H 0.368815 0.431619 0.505852 0.055 Uiso 1 1 calc R U
H22C H 0.439419 0.373980 0.490206 0.055 Uiso 1 1 calc R U
C23 C 0.29550(12) 0.17775(14) 0.39934(12) 0.0261(5) Uani 1 1 d . .
H23A H 0.290718 0.204864 0.444459 0.039 Uiso 1 1 calc R U
H23B H 0.255894 0.136897 0.395484 0.039 Uiso 1 1 calc R U
H23C H 0.289409 0.216327 0.361402 0.039 Uiso 1 1 calc R U
C24 C 0.39634(13) 0.04918(13) 0.46016(11) 0.0231(5) Uani 1 1 d . .
H24A H 0.447143 0.024760 0.459763 0.035 Uiso 1 1 calc R U
H24B H 0.357744 0.008899 0.449315 0.035 Uiso 1 1 calc R U
H24C H 0.386193 0.071580 0.506524 0.035 Uiso 1 1 calc R U
C25 C 0.40211(12) 0.08277(13) 0.30480(11) 0.0205(5) Uani 1 1 d . .
H25A H 0.397030 0.123385 0.268427 0.031 Uiso 1 1 calc R U
H25B H 0.362057 0.042721 0.298831 0.031 Uiso 1 1 calc R U
H25C H 0.452330 0.057439 0.301021 0.031 Uiso 1 1 calc R U

loop_
_atom_site_aniso_label
_atom_site_aniso_U_11
_atom_site_aniso_U_22
_atom_site_aniso_U_33
_atom_site_aniso_U_23
_atom_site_aniso_U_13
_atom_site_aniso_U_12
Fe 0.01075(14) 0.01173(14) 0.01223(14) 0.00055(11) 0.00103(11) 0.00109(11)
Si1 0.0220(3) 0.0195(3) 0.0333(4) 0.0021(3) 0.0094(3) 0.0086(3)
Si2 0.0130(3) 0.0160(3) 0.0156(3) 0.0000(2) 0.0009(2) -0.0017(2)
C1 0.0102(9) 0.0129(10) 0.0121(10) 0.0012(8) 0.0000(7) -0.0013(8)
C2 0.0088(9) 0.0126(9) 0.0118(9) 0.0010(8) 0.0034(7) 0.0000(8)
C3 0.0118(10) 0.0132(10) 0.0139(10) -0.0022(8) 0.0019(8) 0.0008(8)
C4 0.0101(9) 0.0166(10) 0.0126(10) 0.0004(8) 0.0026(7) 0.0001(8)
C5 0.0136(10) 0.0122(10) 0.0153(10) 0.0017(8) 0.0021(8) 0.0010(8)
C6 0.0156(10) 0.0154(10) 0.0160(10) -0.0001(8) -0.0017(8) -0.0040(8)
C7 0.0159(11) 0.0227(12) 0.0268(12) 0.0002(10) -0.0037(9) -0.0055(9)
C8 0.0279(12) 0.0139(10) 0.0201(11) 0.0004(9) -0.0034(9) -0.0039(9)
C9 0.0248(12) 0.0240(12) 0.0137(11) -0.0020(9) -0.0013(9) -0.0041(9)
C10 0.0133(10) 0.0144(10) 0.0174(10) 0.0027(8) 0.0005(8) 0.0027(8)
C11 0.0205(11) 0.0187(11) 0.0237(12) 0.0060(9) -0.0044(9) 0.0013(9)
C12 0.0189(11) 0.0146(10) 0.0257(12) 0.0043(9) -0.0017(9) 0.0054(8)
C13 0.0167(11) 0.0195(11) 0.0314(13) 0.0044(10) 0.0048(9) 0.0066(9)
C14 0.0179(11) 0.0187(11) 0.0114(10) 0.0017(8) -0.0014(8) 0.0002(8)
C15 0.0194(11) 0.0273(12) 0.0163(11) -0.0013(9) -0.0057(9) 0.0005(9)
C16 0.0270(13) 0.0387(14) 0.0124(11) 0.0015(10) 0.0004(9) 0.0027(11)
C17 0.0352(14) 0.0238(12) 0.0179(11) 0.0064(9) -0.0097(10) 0.0027(10)
C18 0.0147(11) 0.0227(11) 0.0232(12) 0.0045(9) 0.0014(9) 0.0075(9)
C19 0.0154(11) 0.0170(10) 0.0130(10) 0.0011(8) 0.0016(8) 0.0010(8)
C20 0.0419(16) 0.0225(13) 0.0531(18) 0.0037(12) 0.0115(13) 0.0061(12)
C21 0.0333(16) 0.0419(17) 0.083(2) -0.0062(16) 0.0073(15) 0.0196(14)
C22 0.0490(17) 0.0267(14) 0.0347(14) -0.0053(11) 0.0193(13) 0.0033(12)
C23 0.0155(11) 0.0274(13) 0.0354(13) -0.0018(10) 0.0044(10) -0.0009(10)
C24 0.0247(12) 0.0245(12) 0.0201(11) 0.0001(9) -0.0026(9) -0.0077(10)
C25 0.0189(11) 0.0222(11) 0.0202(11) -0.0018(9) -0.0038(9) -0.0029(9)

loop_
_atom_type_symbol
_atom_type_description
_atom_type_scat_dispersion_real
_atom_type_scat_dispersion_imag
_atom_type_scat_source
C C 0.0033 0.0016 'International Tables Vol C Tables 4.2.6.8 and 6.1.1.4'
H H 0.0000 0.0000 'International Tables Vol C Tables 4.2.6.8 and 6.1.1.4'
Si Si 0.0817 0.0704 'International Tables Vol C Tables 4.2.6.8 and 6.1.1.4'
Fe Fe 0.3463 0.8444 'International Tables Vol C Tables 4.2.6.8 and 6.1.1.4'

loop_
_geom_angle_atom_site_label_1
_geom_angle_atom_site_label_2
_geom_angle_atom_site_label_3
_geom_angle
C18 Fe C19 98.57(9)
C18 Fe C5 100.09(8)
C19 Fe C5 158.01(8)
C18 Fe C3 131.71(8)
C19 Fe C3 113.73(8)
C5 Fe C3 60.24(7)
C18 Fe C2 160.90(8)
C19 Fe C2 100.52(7)
C5 Fe C2 61.29(7)
C3 Fe C2 37.22(7)
C18 Fe C1 128.79(8)
C19 Fe C1 121.51(8)
C5 Fe C1 36.51(7)
C3 Fe C1 61.55(7)
C2 Fe C1 37.40(7)
C18 Fe C4 101.22(8)
C19 Fe C4 147.79(8)
C5 Fe C4 36.59(7)
C3 Fe C4 35.90(7)
C2 Fe C4 61.66(7)
C1 Fe C4 61.64(7)
C18 Si1 C22 114.51(10)
C18 Si1 C20 111.06(11)
C22 Si1 C20 107.48(13)
C18 Si1 C21 107.65(12)
C22 Si1 C21 108.27(14)
C20 Si1 C21 107.64(13)
C19 Si2 C25 112.34(9)
C19 Si2 C24 108.68(9)
C25 Si2 C24 107.70(10)
C19 Si2 C23 111.73(10)
C25 Si2 C23 108.79(10)
C24 Si2 C23 107.40(10)
C5 C1 C2 105.69(16)
C5 C1 C6 121.26(17)
C2 C1 C6 133.03(17)
C5 C1 Fe 70.13(11)
C2 C1 Fe 69.96(10)
C6 C1 Fe 125.56(13)
C3 C2 C1 106.77(16)
C3 C2 C10 118.41(17)
C1 C2 C10 132.89(17)
C3 C2 Fe 71.22(11)
C1 C2 Fe 72.64(10)
C10 C2 Fe 132.96(13)
C4 C3 C2 110.40(17)
C4 C3 Fe 73.66(11)
C2 C3 Fe 71.56(11)
C3 C4 C5 106.04(17)
C3 C4 C14 126.03(18)
C5 C4 C14 127.59(17)
C3 C4 Fe 70.44(11)
C5 C4 Fe 70.06(11)
C14 C4 Fe 129.31(13)
C1 C5 C4 111.03(17)
C1 C5 Fe 73.36(11)
C4 C5 Fe 73.35(11)
C7 C6 C8 105.57(17)
C7 C6 C1 111.56(17)
C8 C6 C1 110.19(16)
C7 C6 C9 110.90(17)
C8 C6 C9 106.32(17)
C1 C6 C9 111.98(16)
C11 C10 C12 105.95(16)
C11 C10 C2 116.47(16)
C12 C10 C2 111.27(16)
C11 C10 C13 109.63(17)
C12 C10 C13 107.50(17)
C2 C10 C13 105.75(15)
C4 C14 C15 111.26(16)
C4 C14 C17 111.63(16)
C15 C14 C17 109.96(18)
C4 C14 C16 106.90(16)
C15 C14 C16 108.82(17)
C17 C14 C16 108.14(17)
Si1 C18 Fe 123.60(11)
Si2 C19 Fe 118.73(10)

loop_
_geom_bond_atom_site_label_1
_geom_bond_atom_site_label_2
_geom_bond_distance
Fe C18 1.998(2)
Fe C19 2.0016(19)
Fe C5 2.244(2)
Fe C3 2.2454(19)
Fe C2 2.2499(18)
Fe C1 2.2858(19)
Fe C4 2.2867(19)
Si1 C18 1.855(2)
Si1 C22 1.868(3)
Si1 C20 1.868(3)
Si1 C21 1.878(3)
Si2 C19 1.862(2)
Si2 C25 1.873(2)
Si2 C24 1.875(2)
Si2 C23 1.881(2)
C1 C5 1.419(3)
C1 C2 1.455(3)
C1 C6 1.540(3)
C2 C3 1.434(3)
C2 C10 1.542(3)
C3 C4 1.397(3)
C4 C5 1.423(3)
C4 C14 1.521(3)
C6 C7 1.535(3)
C6 C8 1.538(3)
C6 C9 1.542(3)
C10 C11 1.540(3)
C10 C12 1.541(3)
C10 C13 1.544(3)
C14 C15 1.532(3)
C14 C17 1.533(3)
C14 C16 1.538(3)

loop_
_geom_torsion_atom_site_label_1
_geom_torsion_atom_site_label_2
_geom_torsion_atom_site_label_3
_geom_torsion_atom_site_label_4
_geom_torsion
C5 C1 C2 C3 2.1(2)
C6 C1 C2 C3 -176.09(19)
Fe C1 C2 C3 63.48(13)
C5 C1 C2 C10 165.40(19)
C6 C1 C2 C10 -12.7(4)
Fe C1 C2 C10 -133.2(2)
C5 C1 C2 Fe -61.43(13)
C6 C1 C2 Fe 120.4(2)
C1 C2 C3 C4 -0.6(2)
C10 C2 C3 C4 -166.75(16)
Fe C2 C3 C4 63.88(14)
C1 C2 C3 Fe -64.43(13)
C10 C2 C3 Fe 129.38(16)
C2 C3 C4 C5 -1.2(2)
Fe C3 C4 C5 61.40(13)
C2 C3 C4 C14 172.48(17)
Fe C3 C4 C14 -124.95(19)
C2 C3 C4 Fe -62.57(13)
C2 C1 C5 C4 -2.9(2)
C6 C1 C5 C4 175.53(17)
Fe C1 C5 C4 -64.20(14)
C2 C1 C5 Fe 61.32(12)
C6 C1 C5 Fe -120.27(17)
C3 C4 C5 C1 2.6(2)
C14 C4 C5 C1 -170.96(18)
Fe C4 C5 C1 64.20(14)
C3 C4 C5 Fe -61.65(13)
C14 C4 C5 Fe 124.83(19)
C5 C1 C6 C7 -119.8(2)
C2 C1 C6 C7 58.1(3)
Fe C1 C6 C7 153.31(14)
C5 C1 C6 C8 -2.9(3)
C2 C1 C6 C8 175.0(2)
Fe C1 C6 C8 -89.76(19)
C5 C1 C6 C9 115.2(2)
C2 C1 C6 C9 -66.9(3)
Fe C1 C6 C9 28.4(2)
C3 C2 C10 C11 -153.93(18)
C1 C2 C10 C11 44.2(3)
Fe C2 C10 C11 -63.7(2)
C3 C2 C10 C12 -32.4(2)
C1 C2 C10 C12 165.80(19)
Fe C2 C10 C12 57.8(2)
C3 C2 C10 C13 84.0(2)
C1 C2 C10 C13 -77.8(2)
Fe C2 C10 C13 174.25(15)
C3 C4 C14 C15 52.0(3)
C5 C4 C14 C15 -135.7(2)
Fe C4 C14 C15 -41.4(2)
C3 C4 C14 C17 175.29(19)
C5 C4 C14 C17 -12.4(3)
Fe C4 C14 C17 81.8(2)
C3 C4 C14 C16 -66.6(2)
C5 C4 C14 C16 105.6(2)
Fe C4 C14 C16 -160.11(15)
C22 Si1 C18 Fe -47.55(18)
C20 Si1 C18 Fe 74.41(16)
C21 Si1 C18 Fe -167.99(14)
C25 Si2 C19 Fe 38.74(15)
C24 Si2 C19 Fe 157.80(11)
C23 Si2 C19 Fe -83.86(13)
